data_4508748
loop_
_publ_author_name
'Awaleh, Mohamed Osman'
'Badia, Antonella'
'Brisse, Fran\,cois'

_publ_section_title
;
 Influence of the Anion on the Structure of Bis(methylthio)methane
 Supramolecular Coordination Complexes
;
_journal_issue 12
_journal_name_full 'Crystal Growth &amp; Design'
_journal_page_first 2674
_journal_paper_doi 10.1021/cg060148f
_journal_volume 6
_journal_year 2006
_chemical_compound_source 'Synthesized by the authors. See text'
_chemical_formula_moiety 'C4 H11 Ag O3 S3'
_chemical_formula_sum 'C4 H11 Ag O3 S3'
_chemical_formula_weight 311.18
_chemical_name_systematic
; 
 ? 
;
_space_group_IT_number 14
_symmetry_cell_setting monoclinic
_symmetry_space_group_name_Hall '-P 2yn'
_symmetry_space_group_name_H-M 'P 1 21/n 1'
_atom_sites_solution_hydrogens geom
_atom_sites_solution_primary direct
_atom_sites_solution_secondary difmap
_audit_creation_method SHELXL-97
_cell_angle_alpha 90.00
_cell_angle_beta 91.702(2)
_cell_angle_gamma 90.00
_cell_formula_units_Z 4
_cell_length_a 9.6279(5)
_cell_length_b 7.4958(4)
_cell_length_c 13.5720(7)
_cell_measurement_reflns_used 9009
_cell_measurement_temperature 200(2)
_cell_measurement_theta_max 69.02
_cell_measurement_theta_min 5.56
_cell_volume 979.04(9)
_computing_cell_refinement 'SMART (Bruker, 2003)'
_computing_data_collection 'SMART (Bruker, 2003)'
_computing_data_reduction 'SAINT (Bruker, 2004)'
_computing_molecular_graphics 'SHELXTL (Bruker, 1997)'
_computing_publication_material 'UdMX (local program)'
_computing_structure_refinement 'SHELXL97 (Sheldrick, 1997)'
_computing_structure_solution 'SHELXS97 (Sheldrick, 1997)'
_diffrn_ambient_temperature 200(2)
_diffrn_detector_area_resol_mean 5.5
_diffrn_measured_fraction_theta_full 0.990
_diffrn_measured_fraction_theta_max 0.991
_diffrn_measurement_device_type 'Bruker Smart 6000'
_diffrn_measurement_method \w
_diffrn_radiation_monochromator 'Montel 200 optics'
_diffrn_radiation_source 'Rotating Anode'
_diffrn_radiation_type CuK\a
_diffrn_radiation_wavelength 1.54178
_diffrn_reflns_av_R_equivalents 0.043
_diffrn_reflns_av_sigmaI/netI 0.0178
_diffrn_reflns_limit_h_max 11
_diffrn_reflns_limit_h_min -11
_diffrn_reflns_limit_k_max 9
_diffrn_reflns_limit_k_min -8
_diffrn_reflns_limit_l_max 16
_diffrn_reflns_limit_l_min -16
_diffrn_reflns_number 13488
_diffrn_reflns_theta_full 69.06
_diffrn_reflns_theta_max 69.06
_diffrn_reflns_theta_min 5.56
_diffrn_standards_decay_% -2.08
_diffrn_standards_number 81
_exptl_absorpt_coefficient_mu 22.221
_exptl_absorpt_correction_T_max 0.411
_exptl_absorpt_correction_T_min 0.193
_exptl_absorpt_correction_type multi-scan
_exptl_absorpt_process_details 'Sadabs (Sheldrick,1996)'
_exptl_crystal_colour Colorless
_exptl_crystal_density_diffrn 2.111
_exptl_crystal_density_method 'not measured'
_exptl_crystal_description block
_exptl_crystal_F_000 616
_exptl_crystal_size_max 0.14
_exptl_crystal_size_mid 0.04
_exptl_crystal_size_min 0.04
_refine_diff_density_max 0.870
_refine_diff_density_min -0.449
_refine_diff_density_rms 0.095
_refine_ls_extinction_coef 0.00098(12)
_refine_ls_extinction_expression Fc^*^=kFc[1+0.001xFc^2^\l^3^/sin(2\q)]^-1/4^
_refine_ls_extinction_method SHELXL
_refine_ls_goodness_of_fit_ref 1.080
_refine_ls_hydrogen_treatment constr
_refine_ls_matrix_type full
_refine_ls_number_parameters 104
_refine_ls_number_reflns 1804
_refine_ls_number_restraints 0
_refine_ls_restrained_S_all 1.080
_refine_ls_R_factor_all 0.0270
_refine_ls_R_factor_gt 0.0262
_refine_ls_shift/su_max 0.000
_refine_ls_shift/su_mean 0.000
_refine_ls_structure_factor_coef Fsqd
_refine_ls_weighting_details 'calc w=1/[\s^2^(Fo^2^)+(0.0470P)^2^+0.7844P] where P=(Fo^2^+2Fc^2^)/3'
_refine_ls_weighting_scheme calc
_refine_ls_wR_factor_gt 0.0732
_refine_ls_wR_factor_ref 0.0737
_reflns_number_gt 1717
_reflns_number_total 1804
_reflns_threshold_expression I>2\s(I)
_cod_data_source_file cg060148fsup9.cif
_cod_data_source_block complex9
_cod_depositor_comments
;
The following automatic conversions were performed:

'_symmetry_cell_setting' value 'Monoclinic' changed to 'monoclinic'
according to /home/saulius/struct/CIF-dictionaries/cif_core.dic
dictionary named 'cif_core.dic' version 2.4.2 from
2011-04-26.

'_geom_bond_publ_flag' value 'Y' changed to 'y'
according to /home/saulius/struct/CIF-dictionaries/cif_core.dic
dictionary named 'cif_core.dic' version 2.4.2 from 2011-04-26 (15
times).

'_geom_angle_publ_flag' value 'Y' changed to 'y' according
to /home/saulius/struct/CIF-dictionaries/cif_core.dic dictionary
named 'cif_core.dic' version 2.4.2 from 2011-04-26 (25 times).

Automatic conversion script
Id: cif_fix_values 1891 2012-01-12 08:04:46Z andrius 
;
_cod_original_sg_symbol_H-M P21/n
_cod_database_code 4508748

loop_
_symmetry_equiv_pos_as_xyz
'x, y, z'
'-x+1/2, y+1/2, -z+1/2'
'-x, -y, -z'
'x-1/2, -y-1/2, z-1/2'

loop_
_atom_site_label
_atom_site_type_symbol
_atom_site_fract_x
_atom_site_fract_y
_atom_site_fract_z
_atom_site_U_iso_or_equiv
_atom_site_adp_type
_atom_site_occupancy
_atom_site_symmetry_multiplicity
_atom_site_calc_flag
_atom_site_refinement_flags
Ag1 Ag 0.53943(2) 0.19674(3) 0.041888(17) 0.03832(14) Uani 1 1 d .
S1 S 0.35214(8) 0.16525(11) 0.16323(5) 0.0330(2) Uani 1 1 d .
S2 S 0.76758(8) 0.05139(10) 0.00379(5) 0.03261(19) Uani 1 1 d .
S3 S 0.60393(7) 0.61037(10) 0.16604(5) 0.03170(19) Uani 1 1 d .
O1 O 0.6334(3) 0.4901(4) 0.08413(19) 0.0537(7) Uani 1 1 d .
O2 O 0.5295(3) 0.5229(4) 0.24266(19) 0.0524(6) Uani 1 1 d .
O3 O 0.5417(3) 0.7761(4) 0.1311(2) 0.0605(8) Uani 1 1 d .
C1 C 0.2495(3) -0.0268(5) 0.1288(2) 0.0362(7) Uani 1 1 d .
H1A H 0.1559 -0.0152 0.1565 0.043 Uiso 1 1 calc R
H1B H 0.2935 -0.1353 0.1573 0.043 Uiso 1 1 calc R
C2 C 0.2353(4) 0.3440(5) 0.1278(3) 0.0402(8) Uani 1 1 d .
H2A H 0.2174 0.3406 0.0564 0.060 Uiso 1 1 calc R
H2B H 0.2775 0.4588 0.1461 0.060 Uiso 1 1 calc R
H2C H 0.1475 0.3298 0.1617 0.060 Uiso 1 1 calc R
C3 C 0.8946(4) 0.2285(6) 0.0112(3) 0.0511(10) Uani 1 1 d .
H3A H 0.9799 0.1898 -0.0202 0.077 Uiso 1 1 calc R
H3B H 0.9153 0.2573 0.0805 0.077 Uiso 1 1 calc R
H3C H 0.8576 0.3344 -0.0228 0.077 Uiso 1 1 calc R
C4 C 0.7686(4) 0.6660(5) 0.2157(3) 0.0470(9) Uani 1 1 d .
H4A H 0.8188 0.5567 0.2342 0.070 Uiso 1 1 calc R
H4B H 0.7580 0.7410 0.2741 0.070 Uiso 1 1 calc R
H4C H 0.8209 0.7313 0.1664 0.070 Uiso 1 1 calc R

loop_
_atom_site_aniso_label
_atom_site_aniso_U_11
_atom_site_aniso_U_22
_atom_site_aniso_U_33
_atom_site_aniso_U_23
_atom_site_aniso_U_13
_atom_site_aniso_U_12
Ag1 0.02881(18) 0.0480(2) 0.03844(19) -0.00678(9) 0.00528(11) -0.00038(9)
S1 0.0313(4) 0.0417(4) 0.0261(4) -0.0024(3) 0.0019(3) 0.0017(3)
S2 0.0285(4) 0.0369(4) 0.0325(4) -0.0026(3) 0.0006(3) 0.0022(3)
S3 0.0296(4) 0.0334(4) 0.0319(4) 0.0032(3) -0.0031(3) -0.0004(3)
O1 0.0604(17) 0.0558(16) 0.0452(14) -0.0163(13) 0.0045(12) -0.0121(13)
O2 0.0464(15) 0.0640(17) 0.0473(14) 0.0063(13) 0.0126(12) -0.0065(12)
O3 0.067(2) 0.0475(16) 0.0659(19) 0.0084(14) -0.0170(15) 0.0168(14)
C1 0.0361(16) 0.0409(18) 0.0319(15) 0.0007(14) 0.0074(13) -0.0010(14)
C2 0.0365(17) 0.0426(18) 0.0413(18) -0.0075(15) -0.0005(14) 0.0070(14)
C3 0.0298(18) 0.053(2) 0.070(3) -0.011(2) 0.0005(17) -0.0053(16)
C4 0.040(2) 0.0454(19) 0.054(2) 0.0029(17) -0.0146(17) -0.0079(15)

loop_
_atom_type_symbol
_atom_type_description
_atom_type_scat_dispersion_real
_atom_type_scat_dispersion_imag
_atom_type_scat_source
C C 0.0181 0.0091 'International Tables Vol C Tables 4.2.6.8 and 6.1.1.4'
H H 0.0000 0.0000 'International Tables Vol C Tables 4.2.6.8 and 6.1.1.4'
O O 0.0492 0.0322 'International Tables Vol C Tables 4.2.6.8 and 6.1.1.4'
S S 0.3331 0.5567 'International Tables Vol C Tables 4.2.6.8 and 6.1.1.4'
Ag Ag 0.1306 4.2820 'International Tables Vol C Tables 4.2.6.8 and 6.1.1.4'

loop_
_geom_angle_atom_site_label_1
_geom_angle_atom_site_label_2
_geom_angle_atom_site_label_3
_geom_angle_site_symmetry_1
_geom_angle_site_symmetry_3
_geom_angle
_geom_angle_publ_flag
O1 AG1 O3 . 3_665 104.75(10) y
O1 AG1 S1 . . 101.58(7) y
O3 AG1 S1 3_665 . 115.06(8) y
O1 AG1 S2 . . 96.81(7) y
O3 AG1 S2 3_665 . 95.38(8) y
S1 AG1 S2 . . 138.42(3) y
O1 AG1 AG1 . 3_655 169.57(7) y
O3 AG1 AG1 3_665 3_655 71.12(7) y
S1 AG1 AG1 . 3_655 88.80(2) y
S2 AG1 AG1 . 3_655 74.407(19) y
C1 S1 C2 . . 101.03(16) y
C1 S1 AG1 . . 107.88(10) y
C2 S1 AG1 . . 102.21(13) y
C3 S2 C1 . 3_655 99.85(19) y
C3 S2 AG1 . . 105.31(13) y
C1 S2 AG1 3_655 . 101.19(11) y
O2 S3 O3 . . 114.57(19) y
O2 S3 O1 . . 112.32(17) y
O3 S3 O1 . . 111.46(18) y
O2 S3 C4 . . 107.13(18) y
O3 S3 C4 . . 106.35(19) y
O1 S3 C4 . . 104.16(19) y
S3 O1 AG1 . . 130.85(16) y
S3 O3 AG1 . 3_665 119.88(18) y
S1 C1 S2 . 3_655 111.83(17) y
S1 C1 H1A . . 109.2 ?
S2 C1 H1A 3_655 . 109.2 ?
S1 C1 H1B . . 109.2 ?
S2 C1 H1B 3_655 . 109.2 ?
H1A C1 H1B . . 107.9 ?
S1 C2 H2A . . 109.5 ?
S1 C2 H2B . . 109.5 ?
H2A C2 H2B . . 109.5 ?
S1 C2 H2C . . 109.5 ?
H2A C2 H2C . . 109.5 ?
H2B C2 H2C . . 109.5 ?
S2 C3 H3A . . 109.5 ?
S2 C3 H3B . . 109.5 ?
H3A C3 H3B . . 109.5 ?
S2 C3 H3C . . 109.5 ?
H3A C3 H3C . . 109.5 ?
H3B C3 H3C . . 109.5 ?
S3 C4 H4A . . 109.5 ?
S3 C4 H4B . . 109.5 ?
H4A C4 H4B . . 109.5 ?
S3 C4 H4C . . 109.5 ?
H4A C4 H4C . . 109.5 ?
H4B C4 H4C . . 109.5 ?

loop_
_geom_bond_atom_site_label_1
_geom_bond_atom_site_label_2
_geom_bond_site_symmetry_2
_geom_bond_distance
_geom_bond_publ_flag
Ag1 O1 . 2.440(3) y
Ag1 O3 3_665 2.461(3) y
Ag1 S1 . 2.4891(8) y
Ag1 S2 . 2.5193(8) y
Ag1 Ag1 3_655 3.2430(5) y
S1 C1 . 1.800(3) y
S1 C2 . 1.806(4) y
S2 C3 . 1.806(4) y
S2 C1 3_655 1.811(3) y
S3 O2 . 1.438(3) y
S3 O3 . 1.453(3) y
S3 O1 . 1.465(3) y
S3 C4 . 1.754(4) y
O3 Ag1 3_665 2.461(3) y
C1 S2 3_655 1.811(3) y
C1 H1a . 0.99 ?
C1 H1b . 0.99 ?
C2 H2a . 0.98 ?
C2 H2b . 0.98 ?
C2 H2c . 0.98 ?
C3 H3a . 0.98 ?
C3 H3b . 0.98 ?
C3 H3c . 0.98 ?
C4 H4a . 0.98 ?
C4 H4b . 0.98 ?
C4 H4c . 0.98 ?

loop_
_geom_torsion_atom_site_label_1
_geom_torsion_atom_site_label_2
_geom_torsion_atom_site_label_3
_geom_torsion_atom_site_label_4
_geom_torsion_site_symmetry_1
_geom_torsion_site_symmetry_4
_geom_torsion
O1 AG1 S1 C1 . . 169.64(13)
O3 AG1 S1 C1 3_665 . 57.13(14)
S2 AG1 S1 C1 . . -75.94(12)
AG1 AG1 S1 C1 3_655 . -11.32(12)
O1 AG1 S1 C2 . . 63.64(14)
O3 AG1 S1 C2 3_665 . -48.86(14)
S2 AG1 S1 C2 . . 178.06(12)
AG1 AG1 S1 C2 3_655 . -117.32(12)
O1 AG1 S2 C3 . . -5.84(17)
O3 AG1 S2 C3 3_665 . 99.75(18)
S1 AG1 S2 C3 . . -121.90(16)
AG1 AG1 S2 C3 3_655 . 168.42(16)
O1 AG1 S2 C1 . 3_655 -109.43(13)
O3 AG1 S2 C1 3_665 3_655 -3.84(14)
S1 AG1 S2 C1 . 3_655 134.51(11)
AG1 AG1 S2 C1 3_655 3_655 64.83(11)
O2 S3 O1 AG1 . . 14.1(3)
O3 S3 O1 AG1 . . -116.0(2)
C4 S3 O1 AG1 . . 129.7(2)
O3 AG1 O1 S3 3_665 . 127.3(2)
S1 AG1 O1 S3 . . 7.2(2)
S2 AG1 O1 S3 . . -135.3(2)
AG1 AG1 O1 S3 3_655 . -167.43(18)
O2 S3 O3 AG1 . 3_665 -117.9(2)
O1 S3 O3 AG1 . 3_665 11.0(3)
C4 S3 O3 AG1 . 3_665 123.9(2)
C2 S1 C1 S2 . 3_655 70.9(2)
AG1 S1 C1 S2 . 3_655 -35.88(19)
